data_7048124
loop_
_publ_author_name
'Coulton, John B.'
'Smith, Aramis C.'
'Wheeler, Kraig A.'
'Semeniuc, Radu F.'

_publ_section_title
;
 Multiple coordination modes of a new ditopic bis(pyrazolyl)methane-based
 ligand.
;
_journal_issue 47
_journal_name_full 'Dalton transactions (Cambridge, England : 2003)'
_journal_page_first 17109
_journal_page_last 17121
_journal_paper_doi 10.1039/c8dt03992e
_journal_volume 47
_journal_year 2018
_chemical_formula_moiety '2(C16 H17 Ag N9 O), C F3 O3 S, C4 H10 O'
_chemical_formula_sum 'C37 H44 Ag2 B0 F3 N18 O6 S'
_chemical_formula_weight 1141.67
_space_group_crystal_system monoclinic
_space_group_IT_number 8
_space_group_name_Hall 'C -2y'
_space_group_name_H-M_alt 'C 1 m 1'
_symmetry_space_group_name_Hall 'C -2y'
_symmetry_space_group_name_H-M 'C 1 m 1'
_atom_sites_solution_hydrogens mixed
_audit_creation_method SHELXL-2016/6
_audit_update_record
;
2018-09-26 deposited with the CCDC.
2018-11-16 downloaded from the CCDC.
;
_cell_angle_alpha 90
_cell_angle_beta 113.565(2)
_cell_angle_gamma 90
_cell_formula_units_Z 2
_cell_length_a 12.2382(4)
_cell_length_b 27.6761(10)
_cell_length_c 7.7791(3)
_cell_measurement_reflns_used 3985
_cell_measurement_temperature 100(2)
_cell_measurement_theta_max 68.03
_cell_measurement_theta_min 3.19
_cell_volume 2415.10(15)
_computing_cell_refinement APEX2
_computing_data_collection 'APEX2 (Bruker, 2013)'
_computing_data_reduction
;
SADABS (Bruker, 2013) and XPREP (Bruker, 2013)
;
_computing_molecular_graphics 'XSEED (Barbour, 2001)'
_computing_publication_material 'XSEED (Barbour, 2001)'
_computing_structure_refinement 'SHELXL-2016/6 (Sheldrick, 2016)'
_computing_structure_solution 'SHELXS-2016/6 (Sheldrick, 2016)'
_diffrn_ambient_temperature 100(2)
_diffrn_detector_area_resol_mean 8.33
_diffrn_measured_fraction_theta_full 0.984
_diffrn_measured_fraction_theta_max 0.983
_diffrn_measurement_device_type 'Bruker APEXII CCD'
_diffrn_measurement_method 'phi and omega scans'
_diffrn_radiation_type CuK\a
_diffrn_radiation_wavelength 1.54178
_diffrn_reflns_av_R_equivalents 0.0770
_diffrn_reflns_av_unetI/netI 0.0687
_diffrn_reflns_Laue_measured_fraction_full 0.984
_diffrn_reflns_Laue_measured_fraction_max 0.983
_diffrn_reflns_limit_h_max 14
_diffrn_reflns_limit_h_min -14
_diffrn_reflns_limit_k_max 33
_diffrn_reflns_limit_k_min -33
_diffrn_reflns_limit_l_max 9
_diffrn_reflns_limit_l_min -9
_diffrn_reflns_number 18285
_diffrn_reflns_point_group_measured_fraction_full 0.904
_diffrn_reflns_point_group_measured_fraction_max 0.902
_diffrn_reflns_theta_full 67.679
_diffrn_reflns_theta_max 68.211
_diffrn_reflns_theta_min 3.193
_diffrn_source 'fine-focus sealed tube'
_exptl_absorpt_coefficient_mu 7.493
_exptl_absorpt_correction_T_max 0.753
_exptl_absorpt_correction_T_min 0.543
_exptl_absorpt_correction_type multi-scan
_exptl_absorpt_process_details 'SADABS-2014/7, Bruker AXS'
_exptl_crystal_colour colourless
_exptl_crystal_density_diffrn 1.5697
_exptl_crystal_description plate
_exptl_crystal_F_000 1070
_exptl_crystal_size_max 0.118
_exptl_crystal_size_mid 0.044
_exptl_crystal_size_min 0.025
_platon_squeeze_details
;
Refinement with the un-SQUEEZED model resulted in a final R value of 6.03%.  
 Significant somewhat identifiable residual electron density was observed at
 the 3-4 e/A3 level suggesting the possible presence of disorded solvent
 (ether and/or acetone).  

 With space group Cm and Z=2, the 86 electrons correspond to 43 electrons 
 (86 electrons/2 = 43) in the asymmetric unit. Given electrons
 associated with acetonitrile (22) and ether (44), ether seems to
 be the match for the available electrons.  Since ether is the
 closest match in electron count, the formula should reflect the 
 inclusion of one molecule of ether per unit cell.
;
_refine_diff_density_max 0.422
_refine_diff_density_min -0.554
_refine_diff_density_rms 0.071
_refine_ls_abs_structure_details
;
 Flack x determined using 1213 quotients [(I+)-(I-)]/[(I+)+(I-)]
 (Parsons, Flack and Wagner, Acta Cryst. B69 (2013) 249-259).
;
_refine_ls_abs_structure_Flack 0.038(11)
_refine_ls_extinction_method none
_refine_ls_goodness_of_fit_ref 1.017
_refine_ls_hydrogen_treatment mixed
_refine_ls_matrix_type full
_refine_ls_number_parameters 290
_refine_ls_number_reflns 4075
_refine_ls_number_restraints 3
_refine_ls_restrained_S_all 1.016
_refine_ls_R_factor_all 0.0526
_refine_ls_R_factor_gt 0.0426
_refine_ls_shift/su_max 0.000
_refine_ls_shift/su_mean 0.000
_refine_ls_structure_factor_coef Fsqd
_refine_ls_weighting_details 'w=1/[\s^2^(Fo^2^)+(0.0374P)^2^] where P=(Fo^2^+2Fc^2^)/3'
_refine_ls_weighting_scheme calc
_refine_ls_wR_factor_gt 0.0925
_refine_ls_wR_factor_ref 0.0972
_reflns_Friedel_coverage 0.828
_reflns_Friedel_fraction_full 0.823
_reflns_Friedel_fraction_max 0.820
_reflns_number_gt 3427
_reflns_number_total 4075
_reflns_threshold_expression 'I > 2\s(I)'
_cod_data_source_file c8dt03992e2.cif
_cod_data_source_block 15rfs09a_squeezed
_cod_depositor_comments 'Adding full bibliography for 7048124--7048128.cif.'
_cod_database_code 7048124
_shelx_shelxl_version_number 2016/6
_shelx_space_group_comment
;
The symmetry employed for this shelxl refinement is uniquely defined
by the following loop, which should always be used as a source of
symmetry information in preference to the above space-group names.
They are only intended as comments.
;
_shelx_estimated_absorpt_t_min 0.472
_shelx_estimated_absorpt_t_max 0.835
_platon_squeeze_void_probe_radius 1.20

loop_
_space_group_symop_operation_xyz
'x, y, z'
'x, -y, z'
'x+1/2, y+1/2, z'
'x+1/2, -y+1/2, z'

loop_
_atom_site_label
_atom_site_type_symbol
_atom_site_fract_x
_atom_site_fract_y
_atom_site_fract_z
_atom_site_U_iso_or_equiv
_atom_site_adp_type
_atom_site_occupancy
_atom_site_site_symmetry_order
_atom_site_calc_flag
_atom_site_refinement_flags_posn
_atom_site_refinement_flags_adp
_atom_site_refinement_flags_occupancy
Ag1 Ag 0.26504(9) 0.24580(2) 0.85001(13) 0.0514(2) Uani 1 1 d . . .
S1 S 0.6646(4) 0.500000 0.4479(7) 0.0774(12) Uani 1 2 d S T P
F1 F 0.4537(8) 0.5384(3) 0.3515(17) 0.135(4) Uani 1 1 d D . .
F2 F 0.4964(18) 0.500000 0.129(3) 0.165(7) Uani 1 2 d DS T P
O1 O -0.1255(5) 0.3008(2) 0.5608(9) 0.0451(15) Uani 1 1 d . . .
O2 O 0.6766(18) 0.500000 0.651(2) 0.144(7) Uani 1 2 d S T P
O3 O 0.7084(8) 0.5437(2) 0.4011(13) 0.080(2) Uani 1 1 d . . .
N1 N 0.1802(6) 0.2890(2) 1.0298(11) 0.0420(16) Uani 1 1 d . . .
N2 N 0.1896(6) 0.3378(2) 1.0405(10) 0.0356(15) Uani 1 1 d . . .
N3 N 0.3427(6) 0.3179(3) 0.8217(10) 0.0444(17) Uani 1 1 d . . .
N4 N 0.3082(6) 0.3606(3) 0.8697(10) 0.0384(18) Uani 1 1 d . . .
N5 N -0.0214(6) 0.3674(3) 0.7081(11) 0.0425(17) Uani 1 1 d . . .
H5N H -0.026(8) 0.402(4) 0.732(13) 0.051 Uiso 1 1 d . U .
N6 N -0.2080(5) 0.3677(2) 0.8538(11) 0.0406(18) Uani 1 1 d . . .
N7 N -0.1706(6) 0.3293(3) 0.9709(10) 0.0445(17) Uani 1 1 d . . .
N8 N -0.3373(6) 0.3390(3) 0.5466(11) 0.0336(17) Uani 1 1 d . . .
N9 N -0.3661(5) 0.2959(2) 0.5946(9) 0.0356(15) Uani 1 1 d . . .
C1 C 0.1856(8) 0.2747(4) 1.1986(14) 0.050(2) Uani 1 1 d . . .
H1 H 0.182105 0.242073 1.233591 0.060 Uiso 1 1 calc R U .
C2 C 0.1970(9) 0.3137(4) 1.3125(15) 0.064(3) Uani 1 1 d . . .
H2 H 0.201560 0.313142 1.437355 0.077 Uiso 1 1 calc R U .
C3 C 0.2005(9) 0.3541(4) 1.2107(14) 0.058(3) Uani 1 1 d . . .
H3 H 0.208795 0.386764 1.251771 0.070 Uiso 1 1 calc R U .
C4 C 0.4483(9) 0.3287(5) 0.8135(16) 0.075(4) Uani 1 1 d . . .
H4 H 0.495762 0.306305 0.780998 0.090 Uiso 1 1 calc R U .
C5 C 0.4785(10) 0.3770(6) 0.8590(18) 0.085(4) Uani 1 1 d . . .
H5 H 0.549650 0.392860 0.868990 0.102 Uiso 1 1 calc R U .
C6 C 0.3881(9) 0.3958(4) 0.8850(17) 0.072(3) Uani 1 1 d . . .
H6 H 0.379925 0.428917 0.910404 0.086 Uiso 1 1 calc R U .
C7 C 0.1944(8) 0.3656(3) 0.8848(13) 0.038(2) Uani 1 1 d . . .
H7 H 0.185662 0.400432 0.911272 0.046 Uiso 1 1 calc R U .
C8 C 0.0913(6) 0.3532(3) 0.6985(12) 0.0398(19) Uani 1 1 d . . .
H8A H 0.101410 0.370557 0.594483 0.048 Uiso 1 1 calc R U .
H8B H 0.090807 0.318093 0.674287 0.048 Uiso 1 1 calc R U .
C9 C -0.1180(6) 0.3402(3) 0.6386(10) 0.0285(16) Uani 1 1 d . . .
C10 C -0.2261(6) 0.3638(3) 0.6590(11) 0.0328(17) Uani 1 1 d . . .
H10 H -0.232665 0.397415 0.608819 0.039 Uiso 1 1 calc R U .
C11 C -0.2107(8) 0.4090(4) 0.9487(15) 0.055(3) Uani 1 1 d . . .
H11 H -0.232705 0.440481 0.898380 0.066 Uiso 1 1 calc R U .
C12 C -0.1748(10) 0.3951(5) 1.1314(17) 0.073(3) Uani 1 1 d . . .
H12 H -0.165405 0.415386 1.234886 0.088 Uiso 1 1 calc R U .
C13 C -0.1554(10) 0.3473(5) 1.1367(16) 0.058(3) Uani 1 1 d . . .
H13 H -0.133194 0.328345 1.247435 0.070 Uiso 1 1 calc R U .
C14 C -0.4162(7) 0.3529(3) 0.3714(13) 0.045(2) Uani 1 1 d . . .
H14 H -0.412346 0.381223 0.304880 0.054 Uiso 1 1 calc R U .
C15 C -0.5009(7) 0.3179(3) 0.3128(14) 0.046(2) Uani 1 1 d . . .
H15 H -0.569824 0.317469 0.198503 0.055 Uiso 1 1 calc R U .
C16 C -0.4673(7) 0.2828(3) 0.4521(12) 0.0381(18) Uani 1 1 d . . .
H16 H -0.509937 0.253783 0.447170 0.046 Uiso 1 1 calc R U .
C17 C 0.516(3) 0.500000 0.320(4) 0.142(11) Uani 1 2 d DS T P

loop_
_atom_site_aniso_label
_atom_site_aniso_U_11
_atom_site_aniso_U_22
_atom_site_aniso_U_33
_atom_site_aniso_U_23
_atom_site_aniso_U_13
_atom_site_aniso_U_12
Ag1 0.0490(3) 0.0520(3) 0.0385(3) -0.0134(4) 0.0021(2) 0.0099(4)
S1 0.086(3) 0.051(2) 0.104(4) 0.000 0.048(3) 0.000
F1 0.094(6) 0.090(6) 0.212(12) -0.006(6) 0.050(7) 0.005(5)
F2 0.187(18) 0.171(15) 0.147(16) 0.000 0.077(14) 0.000
O1 0.032(3) 0.056(4) 0.050(4) -0.017(3) 0.019(3) -0.001(2)
O2 0.171(17) 0.189(18) 0.104(13) 0.000 0.087(13) 0.000
O3 0.097(6) 0.050(4) 0.107(7) -0.007(4) 0.055(5) -0.008(4)
N1 0.044(4) 0.044(4) 0.047(5) 0.006(3) 0.027(4) 0.001(3)
N2 0.025(3) 0.048(4) 0.033(4) 0.002(3) 0.010(3) 0.010(3)
N3 0.028(3) 0.077(5) 0.032(4) 0.011(3) 0.015(3) 0.012(3)
N4 0.023(3) 0.055(4) 0.037(5) 0.003(3) 0.011(4) -0.005(3)
N5 0.021(3) 0.046(4) 0.055(5) -0.002(3) 0.010(3) 0.003(3)
N6 0.028(5) 0.052(4) 0.038(4) -0.008(3) 0.008(4) -0.005(3)
N7 0.045(4) 0.060(5) 0.022(4) 0.000(3) 0.006(3) -0.015(3)
N8 0.023(3) 0.036(4) 0.033(5) 0.002(3) 0.003(3) 0.000(3)
N9 0.026(3) 0.040(4) 0.039(4) 0.004(3) 0.011(3) -0.004(2)
C1 0.049(5) 0.066(6) 0.046(6) 0.022(5) 0.029(5) 0.009(4)
C2 0.061(6) 0.104(9) 0.036(6) 0.004(5) 0.028(5) 0.009(6)
C3 0.053(6) 0.072(6) 0.048(7) -0.024(5) 0.018(5) 0.005(5)
C4 0.033(6) 0.148(12) 0.053(7) 0.010(7) 0.028(5) 0.003(6)
C5 0.034(6) 0.136(12) 0.079(10) 0.016(8) 0.017(6) -0.030(7)
C6 0.041(6) 0.082(8) 0.084(9) 0.021(6) 0.015(6) -0.021(5)
C7 0.024(4) 0.046(5) 0.040(6) -0.005(4) 0.007(4) 0.004(4)
C8 0.018(4) 0.055(5) 0.043(5) 0.014(4) 0.010(4) 0.004(3)
C9 0.023(4) 0.043(4) 0.017(4) 0.004(3) 0.005(3) 0.001(3)
C10 0.026(4) 0.035(4) 0.029(5) -0.003(3) 0.002(4) -0.004(3)
C11 0.038(5) 0.065(6) 0.058(7) -0.031(5) 0.016(5) -0.001(4)
C12 0.067(7) 0.101(10) 0.055(8) -0.043(6) 0.028(6) -0.021(6)
C13 0.057(7) 0.088(9) 0.029(6) -0.013(5) 0.017(6) -0.022(6)
C14 0.028(4) 0.046(5) 0.045(6) 0.004(4) -0.001(4) 0.000(3)
C15 0.030(5) 0.051(5) 0.043(6) 0.003(4) 0.002(4) -0.001(3)
C16 0.026(4) 0.053(5) 0.034(5) -0.004(4) 0.010(4) -0.004(3)
C17 0.100(16) 0.088(16) 0.23(4) 0.000 0.06(2) 0.000

loop_
_atom_type_symbol
_atom_type_description
_atom_type_scat_dispersion_real
_atom_type_scat_dispersion_imag
_atom_type_scat_source
C C 0.0181 0.0091 'International Tables Vol C Tables 4.2.6.8 and 6.1.1.4'
H H 0.0000 0.0000 'International Tables Vol C Tables 4.2.6.8 and 6.1.1.4'
N N 0.0311 0.0180 'International Tables Vol C Tables 4.2.6.8 and 6.1.1.4'
O O 0.0492 0.0322 'International Tables Vol C Tables 4.2.6.8 and 6.1.1.4'
F F 0.0727 0.0534 'International Tables Vol C Tables 4.2.6.8 and 6.1.1.4'
Ag Ag 0.1306 4.2820 'International Tables Vol C Tables 4.2.6.8 and 6.1.1.4'
S S 0.3331 0.5567 'International Tables Vol C Tables 4.2.6.8 and 6.1.1.4'
B B 0.0090 0.0039 'International Tables Vol C Tables 4.2.6.8 and 6.1.1.4'

loop_
_geom_angle_atom_site_label_1
_geom_angle_atom_site_label_2
_geom_angle_atom_site_label_3
_geom_angle
_geom_angle_site_symmetry_1
_geom_angle_site_symmetry_3
N3 Ag1 N7 138.9(3) . 4
N3 Ag1 N9 122.2(3) . 4
N7 Ag1 N9 84.6(2) 4 4
N3 Ag1 N1 85.0(2) . .
N7 Ag1 N1 112.1(2) 4 .
N9 Ag1 N1 116.3(2) 4 .
O3 S1 O3 115.7(7) 2_565 .
O3 S1 O2 111.9(5) 2_565 .
O3 S1 O2 111.9(5) . .
O3 S1 C17 106.1(6) 2_565 .
O3 S1 C17 106.1(6) . .
O2 S1 C17 104.1(12) . .
C1 N1 N2 105.3(8) . .
C1 N1 Ag1 124.3(6) . .
N2 N1 Ag1 119.5(5) . .
N1 N2 C3 111.4(8) . .
N1 N2 C7 120.4(7) . .
C3 N2 C7 128.0(8) . .
C4 N3 N4 103.2(9) . .
C4 N3 Ag1 130.4(8) . .
N4 N3 Ag1 123.6(5) . .
C6 N4 N3 111.1(8) . .
C6 N4 C7 127.3(10) . .
N3 N4 C7 121.4(7) . .
C9 N5 C8 122.2(7) . .
C9 N5 H5N 121(6) . .
C8 N5 H5N 114(6) . .
N7 N6 C11 111.5(8) . .
N7 N6 C10 120.9(7) . .
C11 N6 C10 127.1(8) . .
C13 N7 N6 103.7(9) . .
C13 N7 Ag1 129.3(7) . 4_455
N6 N7 Ag1 117.9(5) . 4_455
N9 N8 C14 111.6(7) . .
N9 N8 C10 122.5(7) . .
C14 N8 C10 125.4(7) . .
N8 N9 C16 105.6(7) . .
N8 N9 Ag1 121.1(5) . 4_455
C16 N9 Ag1 132.3(5) . 4_455
N1 C1 C2 110.6(9) . .
N1 C1 H1 124.7 . .
C2 C1 H1 124.7 . .
C1 C2 C3 106.6(9) . .
C1 C2 H2 126.7 . .
C3 C2 H2 126.7 . .
N2 C3 C2 106.1(9) . .
N2 C3 H3 127.0 . .
C2 C3 H3 127.0 . .
N3 C4 C5 111.2(11) . .
N3 C4 H4 124.4 . .
C5 C4 H4 124.4 . .
C6 C5 C4 105.5(9) . .
C6 C5 H5 127.3 . .
C4 C5 H5 127.3 . .
C5 C6 N4 108.9(12) . .
C5 C6 H6 125.6 . .
N4 C6 H6 125.6 . .
N4 C7 N2 112.1(7) . .
N4 C7 C8 110.9(7) . .
N2 C7 C8 112.1(7) . .
N4 C7 H7 107.2 . .
N2 C7 H7 107.2 . .
C8 C7 H7 107.2 . .
N5 C8 C7 109.2(7) . .
N5 C8 H8A 109.8 . .
C7 C8 H8A 109.8 . .
N5 C8 H8B 109.8 . .
C7 C8 H8B 109.8 . .
H8A C8 H8B 108.3 . .
O1 C9 N5 125.8(7) . .
O1 C9 C10 121.8(7) . .
N5 C9 C10 112.4(6) . .
N6 C10 N8 112.2(7) . .
N6 C10 C9 111.3(6) . .
N8 C10 C9 111.9(6) . .
N6 C10 H10 107.1 . .
N8 C10 H10 107.1 . .
C9 C10 H10 107.1 . .
C12 C11 N6 105.1(10) . .
C12 C11 H11 127.4 . .
N6 C11 H11 127.4 . .
C13 C12 C11 106.8(9) . .
C13 C12 H12 126.6 . .
C11 C12 H12 126.6 . .
N7 C13 C12 112.7(11) . .
N7 C13 H13 123.6 . .
C12 C13 H13 123.6 . .
C15 C14 N8 105.8(8) . .
C15 C14 H14 127.1 . .
N8 C14 H14 127.1 . .
C14 C15 C16 106.8(7) . .
C14 C15 H15 126.6 . .
C16 C15 H15 126.6 . .
N9 C16 C15 110.1(7) . .
N9 C16 H16 124.9 . .
C15 C16 H16 124.9 . .
F1 C17 F1 100.5(18) 2_565 .
F1 C17 F2 108.4(18) 2_565 .
F1 C17 F2 108.4(18) . .
F1 C17 S1 115.7(15) 2_565 .
F1 C17 S1 115.7(15) . .
F2 C17 S1 107.8(18) . .

loop_
_geom_bond_atom_site_label_1
_geom_bond_atom_site_label_2
_geom_bond_distance
_geom_bond_site_symmetry_2
Ag1 N3 2.258(8) .
Ag1 N7 2.287(7) 4
Ag1 N9 2.303(7) 4
Ag1 N1 2.372(7) .
S1 O3 1.428(8) 2_565
S1 O3 1.428(8) .
S1 O2 1.525(16) .
S1 C17 1.69(3) .
F1 C17 1.381(16) .
F2 C17 1.41(2) .
O1 C9 1.232(9) .
N1 C1 1.347(11) .
N1 N2 1.353(9) .
N2 C3 1.355(11) .
N2 C7 1.456(12) .
N3 C4 1.353(11) .
N3 N4 1.356(11) .
N4 C6 1.353(12) .
N4 C7 1.451(11) .
N5 C9 1.323(10) .
N5 C8 1.464(10) .
N5 H5N 0.97(10) .
N6 N7 1.357(10) .
N6 C11 1.367(11) .
N6 C10 1.445(11) .
N7 C13 1.324(13) .
N8 N9 1.339(9) .
N8 C14 1.373(11) .
N8 C10 1.461(10) .
N9 C16 1.340(10) .
C1 C2 1.368(15) .
C1 H1 0.9500 .
C2 C3 1.380(15) .
C2 H2 0.9500 .
C3 H3 0.9500 .
C4 C5 1.394(18) .
C4 H4 0.9500 .
C5 C6 1.311(18) .
C5 H5 0.9500 .
C6 H6 0.9500 .
C7 C8 1.532(12) .
C7 H7 1.0000 .
C8 H8A 0.9900 .
C8 H8B 0.9900 .
C9 C10 1.540(10) .
C10 H10 1.0000 .
C11 C12 1.364(16) .
C11 H11 0.9500 .
C12 C13 1.343(17) .
C12 H12 0.9500 .
C13 H13 0.9500 .
C14 C15 1.358(11) .
C14 H14 0.9500 .
C15 C16 1.390(12) .
C15 H15 0.9500 .
C16 H16 0.9500 .

loop_
_geom_torsion_atom_site_label_1
_geom_torsion_atom_site_label_2
_geom_torsion_atom_site_label_3
_geom_torsion_atom_site_label_4
_geom_torsion
_geom_torsion_site_symmetry_1
_geom_torsion_site_symmetry_4
C1 N1 N2 C3 -0.1(9) . .
Ag1 N1 N2 C3 -145.8(6) . .
C1 N1 N2 C7 176.2(7) . .
Ag1 N1 N2 C7 30.6(9) . .
C4 N3 N4 C6 1.5(10) . .
Ag1 N3 N4 C6 164.1(7) . .
C4 N3 N4 C7 176.9(8) . .
Ag1 N3 N4 C7 -20.5(10) . .
C11 N6 N7 C13 2.6(9) . .
C10 N6 N7 C13 175.3(7) . .
C11 N6 N7 Ag1 152.7(5) . 4_455
C10 N6 N7 Ag1 -34.6(9) . 4_455
C14 N8 N9 C16 -2.5(9) . .
C10 N8 N9 C16 -174.6(7) . .
C14 N8 N9 Ag1 167.6(6) . 4_455
C10 N8 N9 Ag1 -4.5(10) . 4_455
N2 N1 C1 C2 0.6(10) . .
Ag1 N1 C1 C2 144.1(7) . .
N1 C1 C2 C3 -0.9(12) . .
N1 N2 C3 C2 -0.4(10) . .
C7 N2 C3 C2 -176.4(8) . .
C1 C2 C3 N2 0.8(11) . .
N4 N3 C4 C5 1.0(12) . .
Ag1 N3 C4 C5 -159.9(8) . .
N3 C4 C5 C6 -3.2(14) . .
C4 C5 C6 N4 4.0(14) . .
N3 N4 C6 C5 -3.7(13) . .
C7 N4 C6 C5 -178.7(9) . .
C6 N4 C7 N2 -118.3(11) . .
N3 N4 C7 N2 67.2(10) . .
C6 N4 C7 C8 115.6(11) . .
N3 N4 C7 C8 -58.9(10) . .
N1 N2 C7 N4 -73.2(10) . .
C3 N2 C7 N4 102.5(10) . .
N1 N2 C7 C8 52.2(10) . .
C3 N2 C7 C8 -132.1(9) . .
C9 N5 C8 C7 -139.0(8) . .
N4 C7 C8 N5 -169.3(8) . .
N2 C7 C8 N5 64.6(9) . .
C8 N5 C9 O1 0.3(13) . .
C8 N5 C9 C10 -177.8(7) . .
N7 N6 C10 N8 77.1(8) . .
C11 N6 C10 N8 -111.4(8) . .
N7 N6 C10 C9 -49.1(9) . .
C11 N6 C10 C9 122.4(8) . .
N9 N8 C10 N6 -52.0(10) . .
C14 N8 C10 N6 137.0(8) . .
N9 N8 C10 C9 73.9(10) . .
C14 N8 C10 C9 -97.1(9) . .
O1 C9 C10 N6 115.5(8) . .
N5 C9 C10 N6 -66.3(8) . .
O1 C9 C10 N8 -10.9(11) . .
N5 C9 C10 N8 167.3(7) . .
N7 N6 C11 C12 -0.8(10) . .
C10 N6 C11 C12 -172.9(8) . .
N6 C11 C12 C13 -1.3(11) . .
N6 N7 C13 C12 -3.5(12) . .
Ag1 N7 C13 C12 -148.8(8) 4_455 .
C11 C12 C13 N7 3.1(13) . .
N9 N8 C14 C15 3.2(10) . .
C10 N8 C14 C15 175.0(8) . .
N8 C14 C15 C16 -2.5(11) . .
N8 N9 C16 C15 0.9(9) . .
Ag1 N9 C16 C15 -167.7(6) 4_455 .
C14 C15 C16 N9 1.0(11) . .
O3 S1 C17 F1 59.7(17) 2_565 2_565
O3 S1 C17 F1 -176.8(13) . 2_565
O2 S1 C17 F1 -58.5(14) . 2_565
O3 S1 C17 F1 176.8(13) 2_565 .
O3 S1 C17 F1 -59.7(17) . .
O2 S1 C17 F1 58.5(14) . .
O3 S1 C17 F2 -61.8(4) 2_565 .
O3 S1 C17 F2 61.8(4) . .
O2 S1 C17 F2 180.000(2) . .

loop_
_platon_squeeze_void_nr
_platon_squeeze_void_average_x
_platon_squeeze_void_average_y
_platon_squeeze_void_average_z
_platon_squeeze_void_volume
_platon_squeeze_void_count_electrons
_platon_squeeze_void_content
1 0.615 0.000 0.180 217 86 ' '
2 0.115 0.500 0.131 217 86 ' '
